data_4334000
loop_
_publ_author_name
'Sumit Saha'
'Lei Zhu'
'Burjor Captain'

_publ_section_title
;
 Bimetallic Octahedral Ruthenium-Nickel Carbido Cluster Complexes.
 Synthesis and Structural Characterization
;
_journal_name_full 'Inorganic Chemistry'
_journal_page_first 2526
_journal_page_last 2532
_journal_paper_doi 10.1021/ic302470w
_journal_volume 52
_journal_year 2013
_chemical_formula_sum 'C17 Ni O16 Ru5'
_chemical_formula_weight 1024.23
_chemical_name_systematic
; 
 ? 
;
_space_group_IT_number 2
_symmetry_cell_setting triclinic
_symmetry_space_group_name_Hall '-P 1'
_symmetry_space_group_name_H-M 'P -1'
_atom_sites_solution_hydrogens none
_atom_sites_solution_primary direct
_atom_sites_solution_secondary difmap
_audit_creation_method SHELXL-97
_cell_angle_alpha 85.1360(6)
_cell_angle_beta 83.3197(7)
_cell_angle_gamma 63.3268(6)
_cell_formula_units_Z 2
_cell_length_a 9.2207(4)
_cell_length_b 9.9312(4)
_cell_length_c 16.0529(7)
_cell_measurement_reflns_used 7301
_cell_measurement_temperature 296(2)
_cell_measurement_theta_max 32.56
_cell_measurement_theta_min 2.30
_cell_volume 1303.77(10)
_computing_cell_refinement 'SAINT+  V7.46A (Bruker, 2007)'
_computing_data_collection 'APEX2 v2.2-0 (Bruker, 2007)'
_computing_data_reduction 'SAINT+  V7.46A (Bruker, 2007)'
_computing_molecular_graphics 'XSHELL v4.02 (Bruker, 2000)'
_computing_publication_material 'XCIF v6.12 (Bruker, 2001)'
_computing_structure_refinement 'SHELXL-97 (Sheldrick, 2008)'
_computing_structure_solution 'SHELXS-97 (Sheldrick, 2008)'
_diffrn_ambient_temperature 296(2)
_diffrn_measured_fraction_theta_full 0.997
_diffrn_measured_fraction_theta_max 0.997
_diffrn_measurement_device_type 'Bruker SMART APEX2 CCD diffractometer'
_diffrn_measurement_method 'omega scans'
_diffrn_radiation_monochromator graphite
_diffrn_radiation_source 'fine-focus sealed tube'
_diffrn_radiation_type MoK\a
_diffrn_radiation_wavelength 0.71073
_diffrn_reflns_av_R_equivalents 0.0225
_diffrn_reflns_av_sigmaI/netI 0.0304
_diffrn_reflns_limit_h_max 9
_diffrn_reflns_limit_h_min -11
_diffrn_reflns_limit_k_max 12
_diffrn_reflns_limit_k_min -12
_diffrn_reflns_limit_l_max 20
_diffrn_reflns_limit_l_min -20
_diffrn_reflns_number 12051
_diffrn_reflns_theta_full 27.50
_diffrn_reflns_theta_max 27.50
_diffrn_reflns_theta_min 1.28
_exptl_absorpt_coefficient_mu 3.603
_exptl_absorpt_correction_T_max 0.8693
_exptl_absorpt_correction_T_min 0.5327
_exptl_absorpt_correction_type multi-scan
_exptl_absorpt_process_details '(SADABS 2007/4 Bruker)'
_exptl_crystal_colour red
_exptl_crystal_density_diffrn 2.609
_exptl_crystal_description block
_exptl_crystal_F_000 956
_exptl_crystal_size_max 0.20
_exptl_crystal_size_mid 0.16
_exptl_crystal_size_min 0.04
_refine_diff_density_max 1.378
_refine_diff_density_min -1.120
_refine_diff_density_rms 0.154
_refine_ls_extinction_method none
_refine_ls_goodness_of_fit_ref 1.015
_refine_ls_hydrogen_treatment constr
_refine_ls_matrix_type full
_refine_ls_number_parameters 352
_refine_ls_number_reflns 5948
_refine_ls_number_restraints 0
_refine_ls_restrained_S_all 1.015
_refine_ls_R_factor_all 0.0367
_refine_ls_R_factor_gt 0.0321
_refine_ls_shift/su_max 0.001
_refine_ls_shift/su_mean 0.000
_refine_ls_structure_factor_coef Fsqd
_refine_ls_weighting_details 'calc w=1/[\s^2^(Fo^2^)+(0.0424P)^2^+3.0956P] where P=(Fo^2^+2Fc^2^)/3'
_refine_ls_weighting_scheme calc
_refine_ls_wR_factor_gt 0.0840
_refine_ls_wR_factor_ref 0.0872
_reflns_number_gt 5261
_reflns_number_total 5948
_reflns_threshold_expression >2sigma(I)
_cod_data_source_file ic302470w_si_001_2.cif
_cod_data_source_block Compound_4
_cod_database_code 4334000

loop_
_symmetry_equiv_pos_as_xyz
'x, y, z'
'-x, -y, -z'

loop_
_atom_site_label
_atom_site_type_symbol
_atom_site_fract_x
_atom_site_fract_y
_atom_site_fract_z
_atom_site_U_iso_or_equiv
_atom_site_adp_type
_atom_site_occupancy
_atom_site_symmetry_multiplicity
_atom_site_calc_flag
Ni1 Ni 0.27493(6) 0.78096(6) 0.34766(3) 0.03250(12) Uani 1 1 d
Ru1 Ru 0.04944(4) 0.75771(4) 0.15835(2) 0.03445(9) Uani 1 1 d
Ru2 Ru -0.00573(4) 0.98785(4) 0.27021(2) 0.03643(9) Uani 1 1 d
Ru3 Ru 0.32038(4) 0.82792(4) 0.18300(2) 0.03668(9) Uani 1 1 d
Ru4 Ru 0.32219(4) 0.54225(4) 0.24018(2) 0.03723(9) Uani 1 1 d
Ru5 Ru 0.02107(4) 0.69891(4) 0.34044(2) 0.03622(9) Uani 1 1 d
O10 O 0.3929(9) 0.7781(8) 0.5067(3) 0.107(2) Uani 1 1 d
O11 O -0.3074(5) 0.9463(6) 0.1227(3) 0.0756(12) Uani 1 1 d
O12 O 0.0791(7) 0.4728(5) 0.0818(3) 0.0892(16) Uani 1 1 d
O13 O 0.1642(5) 0.8597(5) -0.0096(2) 0.0634(10) Uani 1 1 d
O21 O 0.0200(7) 1.1451(6) 0.4188(3) 0.0906(16) Uani 1 1 d
O22 O -0.0574(7) 1.2584(5) 0.1517(3) 0.0898(15) Uani 1 1 d
O23 O -0.3760(5) 1.1204(5) 0.2995(4) 0.0843(15) Uani 1 1 d
O31 O 0.3124(7) 1.1111(6) 0.0900(4) 0.0998(18) Uani 1 1 d
O32 O 0.6402(7) 0.6529(7) 0.0788(4) 0.1036(19) Uani 1 1 d
O33 O 0.5412(6) 0.8609(6) 0.2965(3) 0.0792(14) Uani 1 1 d
O41 O 0.5369(8) 0.3870(7) 0.0840(4) 0.113(2) Uani 1 1 d
O42 O 0.2541(6) 0.2701(5) 0.2812(4) 0.0899(16) Uani 1 1 d
O43 O 0.6023(6) 0.4267(5) 0.3520(3) 0.0808(14) Uani 1 1 d
O51 O -0.1347(7) 0.5083(6) 0.2897(3) 0.0920(17) Uani 1 1 d
O52 O -0.2828(6) 0.8773(6) 0.4570(3) 0.0833(14) Uani 1 1 d
O53 O 0.1861(6) 0.5075(6) 0.4913(3) 0.0896(16) Uani 1 1 d
C1 C 0.1633(5) 0.7664(4) 0.2581(2) 0.0316(8) Uani 1 1 d
C10 C 0.3445(8) 0.7801(7) 0.4445(4) 0.0617(14) Uani 1 1 d
C11 C -0.1750(6) 0.8787(6) 0.1366(3) 0.0484(11) Uani 1 1 d
C12 C 0.0705(8) 0.5767(6) 0.1111(3) 0.0556(13) Uani 1 1 d
C13 C 0.1347(6) 0.8219(5) 0.0571(3) 0.0471(11) Uani 1 1 d
C21 C 0.0178(7) 1.0815(6) 0.3637(4) 0.0572(13) Uani 1 1 d
C22 C -0.0343(7) 1.1558(6) 0.1946(4) 0.0568(13) Uani 1 1 d
C23 C -0.2381(7) 1.0680(6) 0.2905(4) 0.0560(13) Uani 1 1 d
C31 C 0.3126(8) 1.0083(7) 0.1251(4) 0.0602(14) Uani 1 1 d
C32 C 0.5201(7) 0.7152(7) 0.1164(4) 0.0618(14) Uani 1 1 d
C33 C 0.4379(6) 0.8401(6) 0.2761(3) 0.0464(11) Uani 1 1 d
C41 C 0.4592(8) 0.4476(7) 0.1412(4) 0.0679(16) Uani 1 1 d
C42 C 0.2771(7) 0.3725(6) 0.2666(4) 0.0574(13) Uani 1 1 d
C43 C 0.4944(7) 0.4754(6) 0.3131(4) 0.0532(12) Uani 1 1 d
C51 C -0.0779(7) 0.5811(7) 0.3069(4) 0.0582(13) Uani 1 1 d
C52 C -0.1703(7) 0.8162(6) 0.4110(4) 0.0545(12) Uani 1 1 d
C53 C 0.1243(7) 0.5825(7) 0.4349(3) 0.0563(13) Uani 1 1 d

loop_
_atom_site_aniso_label
_atom_site_aniso_U_11
_atom_site_aniso_U_22
_atom_site_aniso_U_33
_atom_site_aniso_U_23
_atom_site_aniso_U_13
_atom_site_aniso_U_12
Ni1 0.0329(3) 0.0374(3) 0.0312(2) 0.0008(2) -0.0044(2) -0.0192(2)
Ru1 0.03908(19) 0.03569(17) 0.03347(17) 0.00064(13) -0.00806(13) -0.02010(14)
Ru2 0.03718(19) 0.03005(16) 0.04248(19) -0.00282(13) -0.00694(14) -0.01424(14)
Ru3 0.03943(19) 0.04136(19) 0.03547(17) 0.00181(14) -0.00198(14) -0.02428(15)
Ru4 0.03549(19) 0.03005(16) 0.04431(19) 0.00010(13) -0.00404(14) -0.01304(14)
Ru5 0.03658(19) 0.04026(18) 0.03633(17) 0.00239(13) -0.00214(13) -0.02193(15)
O10 0.155(6) 0.143(5) 0.057(3) 0.015(3) -0.046(3) -0.090(5)
O11 0.045(2) 0.098(3) 0.085(3) 0.017(3) -0.020(2) -0.034(2)
O12 0.136(5) 0.064(3) 0.084(3) -0.013(2) -0.032(3) -0.052(3)
O13 0.063(2) 0.078(3) 0.0424(19) 0.0068(18) 0.0002(17) -0.028(2)
O21 0.103(4) 0.088(3) 0.082(3) -0.039(3) -0.018(3) -0.035(3)
O22 0.116(4) 0.055(2) 0.101(4) 0.031(2) -0.029(3) -0.040(3)
O23 0.038(2) 0.056(2) 0.148(5) -0.011(3) -0.010(2) -0.0096(19)
O31 0.107(4) 0.082(3) 0.116(4) 0.044(3) -0.006(3) -0.055(3)
O32 0.075(3) 0.111(4) 0.122(4) -0.044(4) 0.049(3) -0.045(3)
O33 0.080(3) 0.130(4) 0.066(3) 0.008(3) -0.019(2) -0.080(3)
O41 0.121(5) 0.093(4) 0.094(4) -0.041(3) 0.041(4) -0.026(3)
O42 0.068(3) 0.047(2) 0.161(5) 0.008(3) -0.013(3) -0.033(2)
O43 0.069(3) 0.071(3) 0.111(4) 0.029(3) -0.049(3) -0.035(2)
O51 0.095(4) 0.119(4) 0.105(4) -0.036(3) 0.014(3) -0.086(4)
O52 0.063(3) 0.095(3) 0.080(3) -0.025(3) 0.020(2) -0.027(3)
O53 0.085(3) 0.111(4) 0.068(3) 0.044(3) -0.027(2) -0.044(3)
C1 0.033(2) 0.0297(19) 0.0339(19) 0.0014(15) -0.0037(16) -0.0160(16)
C10 0.076(4) 0.070(4) 0.050(3) 0.006(3) -0.013(3) -0.042(3)
C11 0.045(3) 0.061(3) 0.047(3) 0.009(2) -0.010(2) -0.031(2)
C12 0.077(4) 0.051(3) 0.048(3) 0.000(2) -0.016(3) -0.035(3)
C13 0.050(3) 0.045(3) 0.042(2) 0.0005(19) -0.003(2) -0.018(2)
C21 0.061(3) 0.056(3) 0.058(3) -0.015(2) -0.005(3) -0.026(3)
C22 0.067(4) 0.043(3) 0.065(3) 0.002(2) -0.018(3) -0.027(3)
C23 0.047(3) 0.038(2) 0.082(4) -0.006(2) -0.008(3) -0.017(2)
C31 0.066(4) 0.059(3) 0.062(3) 0.016(3) -0.009(3) -0.036(3)
C32 0.057(3) 0.078(4) 0.058(3) -0.015(3) 0.012(3) -0.039(3)
C33 0.043(3) 0.055(3) 0.048(3) 0.003(2) -0.006(2) -0.029(2)
C41 0.068(4) 0.055(3) 0.067(4) -0.012(3) 0.008(3) -0.017(3)
C42 0.047(3) 0.040(3) 0.085(4) 0.001(2) -0.010(3) -0.019(2)
C43 0.052(3) 0.046(3) 0.065(3) 0.016(2) -0.017(3) -0.026(2)
C51 0.050(3) 0.069(3) 0.068(3) -0.013(3) 0.007(3) -0.039(3)
C52 0.050(3) 0.058(3) 0.056(3) -0.004(2) -0.005(2) -0.024(2)
C53 0.053(3) 0.068(3) 0.050(3) 0.014(2) -0.002(2) -0.033(3)

loop_
_atom_type_symbol
_atom_type_description
_atom_type_scat_dispersion_real
_atom_type_scat_dispersion_imag
_atom_type_scat_source
C C 0.0033 0.0016 'International Tables Vol C Tables 4.2.6.8 and 6.1.1.4'
O O 0.0106 0.0060 'International Tables Vol C Tables 4.2.6.8 and 6.1.1.4'
Ni Ni 0.3393 1.1124 'International Tables Vol C Tables 4.2.6.8 and 6.1.1.4'
Ru Ru -1.2594 0.8363 'International Tables Vol C Tables 4.2.6.8 and 6.1.1.4'

loop_
_geom_angle_atom_site_label_1
_geom_angle_atom_site_label_2
_geom_angle_atom_site_label_3
_geom_angle
C10 Ni1 C1 166.0(2)
C10 Ni1 C33 96.4(2)
C1 Ni1 C33 97.63(18)
C10 Ni1 Ru3 144.1(2)
C1 Ni1 Ru3 49.91(11)
C33 Ni1 Ru3 47.72(14)
C10 Ni1 Ru5 119.7(2)
C1 Ni1 Ru5 46.26(11)
C33 Ni1 Ru5 143.82(14)
Ru3 Ni1 Ru5 96.161(19)
C10 Ni1 Ru2 131.8(2)
C1 Ni1 Ru2 46.60(11)
C33 Ni1 Ru2 96.77(14)
Ru3 Ni1 Ru2 64.609(16)
Ru5 Ni1 Ru2 61.923(15)
C10 Ni1 Ru4 132.7(2)
C1 Ni1 Ru4 45.44(11)
C33 Ni1 Ru4 94.38(14)
Ru3 Ni1 Ru4 62.755(15)
Ru5 Ni1 Ru4 60.244(14)
Ru2 Ni1 Ru4 92.040(17)
C13 Ru1 C11 94.5(2)
C13 Ru1 C12 93.7(2)
C11 Ru1 C12 95.8(2)
C13 Ru1 C1 110.57(19)
C11 Ru1 C1 127.74(19)
C12 Ru1 C1 125.88(19)
C13 Ru1 Ru4 106.55(15)
C11 Ru1 Ru4 158.83(14)
C12 Ru1 Ru4 80.89(17)
C1 Ru1 Ru4 46.53(10)
C13 Ru1 Ru2 102.28(15)
C11 Ru1 Ru2 85.00(16)
C12 Ru1 Ru2 163.89(17)
C1 Ru1 Ru2 46.06(10)
Ru4 Ru1 Ru2 92.584(14)
C13 Ru1 Ru5 154.40(16)
C11 Ru1 Ru5 101.78(15)
C12 Ru1 Ru5 104.04(16)
C1 Ru1 Ru5 43.90(11)
Ru4 Ru1 Ru5 59.469(12)
Ru2 Ru1 Ru5 60.228(12)
C13 Ru1 Ru3 66.86(16)
C11 Ru1 Ru3 133.91(16)
C12 Ru1 Ru3 125.84(19)
C1 Ru1 Ru3 43.81(11)
Ru4 Ru1 Ru3 59.992(12)
Ru2 Ru1 Ru3 60.758(12)
Ru5 Ru1 Ru3 87.691(13)
C21 Ru2 C22 93.7(2)
C21 Ru2 C23 94.5(2)
C22 Ru2 C23 89.1(3)
C21 Ru2 C1 113.8(2)
C22 Ru2 C1 128.2(2)
C23 Ru2 C1 128.35(19)
C21 Ru2 Ni1 71.51(18)
C22 Ru2 Ni1 129.63(18)
C23 Ru2 Ni1 138.38(18)
C1 Ru2 Ni1 42.53(11)
C21 Ru2 Ru1 159.39(18)
C22 Ru2 Ru1 102.16(17)
C23 Ru2 Ru1 98.75(16)
C1 Ru2 Ru1 45.66(11)
Ni1 Ru2 Ru1 88.152(15)
C21 Ru2 Ru5 103.58(18)
C22 Ru2 Ru5 162.72(16)
C23 Ru2 Ru5 88.69(16)
C1 Ru2 Ru5 44.51(11)
Ni1 Ru2 Ru5 58.867(14)
Ru1 Ru2 Ru5 61.291(12)
C21 Ru2 Ru3 107.04(18)
C22 Ru2 Ru3 87.14(19)
C23 Ru2 Ru3 158.28(18)
C1 Ru2 Ru3 44.13(11)
Ni1 Ru2 Ru3 54.940(14)
Ru1 Ru2 Ru3 61.296(12)
Ru5 Ru2 Ru3 88.552(13)
C32 Ru3 C31 88.3(3)
C32 Ru3 C33 92.2(2)
C31 Ru3 C33 94.4(2)
C32 Ru3 C1 132.9(2)
C31 Ru3 C1 137.0(2)
C33 Ru3 C1 95.39(18)
C32 Ru3 Ni1 123.8(2)
C31 Ru3 Ni1 127.60(19)
C33 Ru3 Ni1 49.74(14)
C1 Ru3 Ni1 45.65(11)
C32 Ru3 Ru4 87.57(19)
C31 Ru3 Ru4 169.27(19)
C33 Ru3 Ru4 95.61(14)
C1 Ru3 Ru4 45.42(10)
Ni1 Ru3 Ru4 62.540(15)
C32 Ru3 Ru2 172.61(18)
C31 Ru3 Ru2 93.13(19)
C33 Ru3 Ru2 94.88(15)
C1 Ru3 Ru2 44.39(10)
Ni1 Ru3 Ru2 60.450(15)
Ru4 Ru3 Ru2 89.740(13)
C32 Ru3 Ru1 114.96(18)
C31 Ru3 Ru1 115.21(18)
C33 Ru3 Ru1 139.08(14)
C1 Ru3 Ru1 43.69(11)
Ni1 Ru3 Ru1 89.339(16)
Ru4 Ru3 Ru1 58.130(12)
Ru2 Ru3 Ru1 57.946(12)
C42 Ru4 C43 94.6(2)
C42 Ru4 C41 91.0(3)
C43 Ru4 C41 96.2(3)
C42 Ru4 C1 126.9(2)
C43 Ru4 C1 110.4(2)
C41 Ru4 C1 129.4(2)
C42 Ru4 Ru1 105.01(17)
C43 Ru4 Ru1 155.66(16)
C41 Ru4 Ru1 97.7(2)
C1 Ru4 Ru1 45.85(11)
C42 Ru4 Ru5 83.35(17)
C43 Ru4 Ru5 107.32(18)
C41 Ru4 Ru5 156.1(2)
C1 Ru4 Ru5 45.25(11)
Ru1 Ru4 Ru5 61.867(12)
C42 Ru4 Ni1 128.71(19)
C43 Ru4 Ni1 69.23(17)
C41 Ru4 Ni1 137.4(2)
C1 Ru4 Ni1 41.28(11)
Ru1 Ru4 Ni1 87.089(15)
Ru5 Ru4 Ni1 58.580(14)
C42 Ru4 Ru3 166.88(17)
C43 Ru4 Ru3 98.20(15)
C41 Ru4 Ru3 90.56(19)
C1 Ru4 Ru3 44.89(11)
Ru1 Ru4 Ru3 61.879(12)
Ru5 Ru4 Ru3 90.038(13)
Ni1 Ru4 Ru3 54.705(14)
C53 Ru5 C52 90.7(2)
C53 Ru5 C51 100.7(3)
C52 Ru5 C51 91.4(2)
C53 Ru5 C1 114.87(19)
C52 Ru5 C1 129.8(2)
C51 Ru5 C1 122.1(2)
C53 Ru5 Ni1 77.97(17)
C52 Ru5 Ni1 112.84(17)
C51 Ru5 Ni1 155.68(17)
C1 Ru5 Ni1 42.71(11)
C53 Ru5 Ru4 88.26(17)
C52 Ru5 Ru4 174.01(17)
C51 Ru5 Ru4 94.59(17)
C1 Ru5 Ru4 46.06(10)
Ni1 Ru5 Ru4 61.176(15)
C53 Ru5 Ru2 130.78(18)
C52 Ru5 Ru2 85.21(17)
C51 Ru5 Ru2 128.3(2)
C1 Ru5 Ru2 45.03(10)
Ni1 Ru5 Ru2 59.210(14)
Ru4 Ru5 Ru2 91.014(13)
C53 Ru5 Ru1 146.85(17)
C52 Ru5 Ru1 122.43(17)
C51 Ru5 Ru1 81.49(18)
C1 Ru5 Ru1 44.03(11)
Ni1 Ru5 Ru1 86.744(15)
Ru4 Ru5 Ru1 58.664(12)
Ru2 Ru5 Ru1 58.481(11)
Ni1 C1 Ru5 91.02(16)
Ni1 C1 Ru1 176.8(2)
Ru5 C1 Ru1 92.07(16)
Ni1 C1 Ru3 84.44(15)
Ru5 C1 Ru3 175.1(2)
Ru1 C1 Ru3 92.50(15)
Ni1 C1 Ru2 90.87(15)
Ru5 C1 Ru2 90.46(15)
Ru1 C1 Ru2 88.27(15)
Ru3 C1 Ru2 91.48(15)
Ni1 C1 Ru4 93.28(16)
Ru5 C1 Ru4 88.69(14)
Ru1 C1 Ru4 87.62(14)
Ru3 C1 Ru4 89.69(15)
Ru2 C1 Ru4 175.8(2)
O10 C10 Ni1 178.6(7)
O11 C11 Ru1 177.8(5)
O12 C12 Ru1 177.9(6)
O13 C13 Ru1 168.3(5)
O21 C21 Ru2 174.8(6)
O22 C22 Ru2 177.1(6)
O23 C23 Ru2 176.7(6)
O31 C31 Ru3 177.9(6)
O32 C32 Ru3 176.8(6)
O33 C33 Ru3 148.0(4)
O33 C33 Ni1 129.4(4)
Ru3 C33 Ni1 82.54(18)
O41 C41 Ru4 176.7(7)
O42 C42 Ru4 178.3(6)
O43 C43 Ru4 174.6(6)
O51 C51 Ru5 177.5(6)
O52 C52 Ru5 174.9(5)
O53 C53 Ru5 177.5(6)

loop_
_geom_bond_atom_site_label_1
_geom_bond_atom_site_label_2
_geom_bond_distance
Ni1 C10 1.747(6)
Ni1 C1 1.913(4)
Ni1 C33 2.049(5)
Ni1 Ru3 2.6624(6)
Ni1 Ru5 2.8194(6)
Ni1 Ru2 2.8295(6)
Ni1 Ru4 2.8945(6)
Ru1 C13 1.908(5)
Ru1 C11 1.927(5)
Ru1 C12 1.931(5)
Ru1 C1 2.042(4)
Ru1 Ru4 2.8442(5)
Ru1 Ru2 2.8541(5)
Ru1 Ru5 2.9365(5)
Ru1 Ru3 2.9537(5)
Ru2 C21 1.913(5)
Ru2 C22 1.913(5)
Ru2 C23 1.918(6)
Ru2 C1 2.056(4)
Ru2 Ru5 2.9062(5)
Ru2 Ru3 2.9384(5)
Ru3 C32 1.919(6)
Ru3 C31 1.922(5)
Ru3 C33 1.987(5)
Ru3 C1 2.047(4)
Ru3 Ru4 2.9001(5)
Ru4 C42 1.913(5)
Ru4 C43 1.920(5)
Ru4 C41 1.930(6)
Ru4 C1 2.066(4)
Ru4 Ru5 2.8682(5)
Ru5 C53 1.895(5)
Ru5 C52 1.915(6)
Ru5 C51 1.917(5)
Ru5 C1 2.037(4)
O10 C10 1.135(7)
O11 C11 1.137(6)
O12 C12 1.136(6)
O13 C13 1.149(6)
O21 C21 1.136(6)
O22 C22 1.131(7)
O23 C23 1.133(7)
O31 C31 1.123(7)
O32 C32 1.126(7)
O33 C33 1.148(6)
O41 C41 1.128(7)
O42 C42 1.130(7)
O43 C43 1.129(6)
O51 C51 1.132(7)
O52 C52 1.151(7)
O53 C53 1.151(6)
